data_2214856
loop_
_publ_author_name
'Shu-Yan Niu'
'Gong-Sheng Zhang'
'Yu-Xiang Jiang'
'Pu-Yong Zhang'
'Liang-Zhong Xu'

_publ_section_title
;
 1-(3,4-Dichlorophenyl)-2-(1<i>H</i>-1,2,4-triazol-1-yl)ethyleneamino
 <i>N-</i>methylcarbamate
;
_journal_coeditor_code SG2181
_journal_issue 8
_journal_name_full 'Acta Crystallographica Section E'
_journal_page_first o3512
_journal_page_last o3512
_journal_paper_doi 10.1107/S1600536807033880
_journal_volume 63
_journal_year 2007
_chemical_formula_iupac 'C12 H11 Cl2 N5 O2'
_chemical_formula_moiety 'C12 H11 Cl2 N5 O2'
_chemical_formula_sum 'C12 H11 Cl2 N5 O2'
_chemical_formula_weight 328.16
_chemical_name_systematic
;
1-(3,4-Dichlorophenyl)-2-(1H-1,2,4-triazol-1-yl)ethyleneamino
N-methylcarbamate
;
_space_group_IT_number 2
_symmetry_cell_setting triclinic
_symmetry_space_group_name_Hall '-P 1'
_symmetry_space_group_name_H-M 'P -1'
_atom_sites_solution_hydrogens geom
_atom_sites_solution_primary direct
_atom_sites_solution_secondary difmap
_audit_creation_method SHELXL97
_cell_angle_alpha 101.501(4)
_cell_angle_beta 100.057(4)
_cell_angle_gamma 93.977(4)
_cell_formula_units_Z 2
_cell_length_a 6.016(2)
_cell_length_b 8.430(2)
_cell_length_c 14.721(4)
_cell_measurement_reflns_used 1527
_cell_measurement_temperature 294(2)
_cell_measurement_theta_max 26.25
_cell_measurement_theta_min 2.88
_cell_volume 716.1(4)
_computing_cell_refinement 'SAINT (Bruker, 1999)'
_computing_data_collection 'SMART (Bruker, 1998)'
_computing_data_reduction SAINT
_computing_molecular_graphics 'SHELXTL (Bruker, 1999)'
_computing_publication_material SHELXTL
_computing_structure_refinement 'SHELXL97 (Sheldrick, 1997)'
_computing_structure_solution 'SHELXS97 (Sheldrick, 1997)'
_diffrn_ambient_temperature 294(2)
_diffrn_measured_fraction_theta_full 0.993
_diffrn_measured_fraction_theta_max 0.993
_diffrn_measurement_device_type 'Bruker SMART CCD area-detector'
_diffrn_measurement_method '\f and \w'
_diffrn_radiation_monochromator graphite
_diffrn_radiation_source 'fine-focus sealed tube'
_diffrn_radiation_type MoK\a
_diffrn_radiation_wavelength 0.71073
_diffrn_reflns_av_R_equivalents 0.0190
_diffrn_reflns_av_sigmaI/netI 0.0361
_diffrn_reflns_limit_h_max 6
_diffrn_reflns_limit_h_min -7
_diffrn_reflns_limit_k_max 5
_diffrn_reflns_limit_k_min -10
_diffrn_reflns_limit_l_max 17
_diffrn_reflns_limit_l_min -17
_diffrn_reflns_number 3665
_diffrn_reflns_theta_full 25.02
_diffrn_reflns_theta_max 25.02
_diffrn_reflns_theta_min 2.48
_diffrn_standards_decay_% 0
_diffrn_standards_number 0
_exptl_absorpt_coefficient_mu 0.465
_exptl_absorpt_correction_T_max 0.9210
_exptl_absorpt_correction_T_min 0.8732
_exptl_absorpt_correction_type multi-scan
_exptl_absorpt_process_details '(SADABS; Sheldrick, 1996)'
_exptl_crystal_colour white
_exptl_crystal_density_diffrn 1.522
_exptl_crystal_density_method 'not measured'
_exptl_crystal_description block
_exptl_crystal_F_000 336
_exptl_crystal_size_max 0.30
_exptl_crystal_size_mid 0.20
_exptl_crystal_size_min 0.18
_refine_diff_density_max 0.234
_refine_diff_density_min -0.231
_refine_ls_extinction_method none
_refine_ls_goodness_of_fit_ref 1.037
_refine_ls_hydrogen_treatment constr
_refine_ls_matrix_type full
_refine_ls_number_parameters 191
_refine_ls_number_reflns 2497
_refine_ls_number_restraints 0
_refine_ls_restrained_S_all 1.037
_refine_ls_R_factor_all 0.0598
_refine_ls_R_factor_gt 0.0410
_refine_ls_shift/su_max 0.004
_refine_ls_shift/su_mean 0.000
_refine_ls_structure_factor_coef Fsqd
_refine_ls_weighting_details 'calc w=1/[\s^2^(Fo^2^)+(0.0587P)^2^+0.1094P] where P=(Fo^2^+2Fc^2^)/3'
_refine_ls_weighting_scheme calc
_refine_ls_wR_factor_gt 0.1000
_refine_ls_wR_factor_ref 0.1114
_reflns_number_gt 1863
_reflns_number_total 2497
_reflns_threshold_expression I>2\s(I)
_cod_data_source_file sg2181.cif
_cod_data_source_block I
_cod_original_cell_volume 716.1(3)
_cod_database_code 2214856
_cod_database_fobs_code 2214856

loop_
_symmetry_equiv_pos_as_xyz
'x, y, z'
'-x, -y, -z'

loop_
_atom_site_type_symbol
_atom_site_label
_atom_site_fract_x
_atom_site_fract_y
_atom_site_fract_z
_atom_site_U_iso_or_equiv
_atom_site_adp_type
_atom_site_calc_flag
_atom_site_refinement_flags
_atom_site_occupancy
Cl Cl1 1.29314(11) -0.19171(9) 0.01383(5) 0.0566(2) Uani d . 1
Cl Cl2 0.87282(14) -0.36122(8) 0.07119(6) 0.0773(3) Uani d . 1
O O1 0.5256(3) 0.19831(19) 0.37808(11) 0.0459(4) Uani d . 1
O O2 0.2410(3) 0.2024(2) 0.45331(12) 0.0561(5) Uani d . 1
N N1 0.6867(3) 0.4563(2) 0.29428(14) 0.0410(5) Uani d . 1
N N2 0.5955(4) 0.4215(2) 0.20095(15) 0.0516(6) Uani d . 1
N N3 0.4610(5) 0.6417(3) 0.27541(19) 0.0683(7) Uani d . 1
N N4 0.6348(3) 0.0963(2) 0.31413(13) 0.0396(5) Uani d . 1
N N5 0.3195(3) -0.0440(2) 0.37867(14) 0.0458(5) Uani d . 1
H H5 0.4090 -0.0934 0.3457 0.055 Uiso calc R 1
C C1 1.1004(4) 0.1653(3) 0.19469(17) 0.0454(6) Uani d . 1
H H1 1.1468 0.2754 0.2195 0.054 Uiso calc R 1
C C2 1.2155(4) 0.0786(3) 0.13105(17) 0.0467(6) Uani d . 1
H H2 1.3387 0.1304 0.1141 0.056 Uiso calc R 1
C C3 1.1487(4) -0.0836(3) 0.09290(16) 0.0404(6) Uani d . 1
C C4 0.9628(4) -0.1587(3) 0.11822(17) 0.0427(6) Uani d . 1
C C5 0.8491(4) -0.0720(3) 0.18221(17) 0.0417(6) Uani d . 1
H H5A 0.7253 -0.1238 0.1988 0.050 Uiso calc R 1
C C6 0.9175(4) 0.0918(3) 0.22214(15) 0.0354(5) Uani d . 1
C C7 0.7949(4) 0.1808(3) 0.29180(15) 0.0369(5) Uani d . 1
C C8 0.8565(4) 0.3608(3) 0.33421(19) 0.0482(6) Uani d . 1
H H8A 0.8673 0.3800 0.4021 0.058 Uiso calc R 1
H H8B 1.0037 0.3952 0.3220 0.058 Uiso calc R 1
C C9 0.6048(5) 0.5866(3) 0.3364(2) 0.0624(8) Uani d . 1
H H9 0.6438 0.6330 0.4006 0.075 Uiso calc R 1
C C10 0.4608(5) 0.5358(3) 0.1939(2) 0.0580(7) Uani d . 1
H H10 0.3718 0.5433 0.1368 0.070 Uiso calc R 1
C C11 0.3497(4) 0.1160(3) 0.40575(16) 0.0417(6) Uani d . 1
C C12 0.1374(5) -0.1376(3) 0.4038(2) 0.0616(8) Uani d . 1
H H12A 0.1642 -0.1271 0.4710 0.092 Uiso calc R 1
H H12B 0.1316 -0.2501 0.3734 0.092 Uiso calc R 1
H H12C -0.0044 -0.0975 0.3835 0.092 Uiso calc R 1

loop_
_atom_site_aniso_label
_atom_site_aniso_U_11
_atom_site_aniso_U_22
_atom_site_aniso_U_33
_atom_site_aniso_U_12
_atom_site_aniso_U_13
_atom_site_aniso_U_23
Cl1 0.0555(4) 0.0657(5) 0.0554(4) 0.0165(3) 0.0292(3) 0.0097(3)
Cl2 0.0810(6) 0.0403(4) 0.1080(7) -0.0039(3) 0.0551(5) -0.0184(4)
O1 0.0534(10) 0.0356(9) 0.0479(10) 0.0124(7) 0.0190(8) -0.0032(7)
O2 0.0617(11) 0.0552(11) 0.0528(10) 0.0217(9) 0.0260(9) -0.0035(8)
N1 0.0464(12) 0.0286(10) 0.0475(12) 0.0063(8) 0.0165(9) -0.0001(8)
N2 0.0702(15) 0.0400(12) 0.0470(13) 0.0127(11) 0.0180(11) 0.0063(10)
N3 0.0821(18) 0.0472(14) 0.0761(17) 0.0288(13) 0.0179(14) 0.0045(13)
N4 0.0458(12) 0.0331(11) 0.0412(11) 0.0143(9) 0.0155(9) 0.0012(8)
N5 0.0538(13) 0.0392(12) 0.0514(12) 0.0166(9) 0.0264(10) 0.0080(9)
C1 0.0487(15) 0.0377(13) 0.0485(14) 0.0001(11) 0.0099(12) 0.0075(11)
C2 0.0441(14) 0.0474(15) 0.0504(15) -0.0014(11) 0.0162(12) 0.0106(12)
C3 0.0394(13) 0.0477(15) 0.0368(12) 0.0117(11) 0.0118(10) 0.0094(11)
C4 0.0449(14) 0.0342(13) 0.0490(14) 0.0074(10) 0.0149(11) 0.0029(11)
C5 0.0392(13) 0.0343(13) 0.0520(14) 0.0039(10) 0.0182(11) 0.0022(11)
C6 0.0353(13) 0.0332(12) 0.0373(12) 0.0083(10) 0.0048(10) 0.0070(10)
C7 0.0361(13) 0.0312(12) 0.0401(13) 0.0080(10) 0.0031(10) 0.0023(10)
C8 0.0440(15) 0.0357(14) 0.0576(16) 0.0055(11) 0.0076(12) -0.0054(11)
C9 0.077(2) 0.0445(16) 0.0593(17) 0.0199(14) 0.0163(15) -0.0105(13)
C10 0.0747(19) 0.0424(16) 0.0625(18) 0.0124(14) 0.0167(15) 0.0188(13)
C11 0.0429(14) 0.0489(15) 0.0342(12) 0.0145(11) 0.0086(11) 0.0065(11)
C12 0.0643(18) 0.0607(18) 0.0730(19) 0.0128(14) 0.0342(15) 0.0255(15)

loop_
_atom_type_symbol
_atom_type_description
_atom_type_scat_dispersion_real
_atom_type_scat_dispersion_imag
_atom_type_scat_source
C C 0.0033 0.0016 'International Tables Vol C Tables 4.2.6.8 and 6.1.1.4'
H H 0.0000 0.0000 'International Tables Vol C Tables 4.2.6.8 and 6.1.1.4'
N N 0.0061 0.0033 'International Tables Vol C Tables 4.2.6.8 and 6.1.1.4'
O O 0.0106 0.0060 'International Tables Vol C Tables 4.2.6.8 and 6.1.1.4'
Cl Cl 0.1484 0.1585 'International Tables Vol C Tables 4.2.6.8 and 6.1.1.4'

loop_
_geom_angle_atom_site_label_1
_geom_angle_atom_site_label_2
_geom_angle_atom_site_label_3
_geom_angle
C11 O1 N4 113.69(16)
C9 N1 N2 109.4(2)
C9 N1 C8 129.2(2)
N2 N1 C8 121.33(18)
C10 N2 N1 102.3(2)
C9 N3 C10 102.4(2)
C7 N4 O1 110.06(18)
C11 N5 C12 120.7(2)
C11 N5 H5 119.6
C12 N5 H5 119.6
C2 C1 C6 121.4(2)
C2 C1 H1 119.3
C6 C1 H1 119.3
C3 C2 C1 120.2(2)
C3 C2 H2 119.9
C1 C2 H2 119.9
C2 C3 C4 119.2(2)
C2 C3 Cl1 120.16(19)
C4 C3 Cl1 120.65(19)
C5 C4 C3 120.4(2)
C5 C4 Cl2 119.09(19)
C3 C4 Cl2 120.48(18)
C4 C5 C6 120.8(2)
C4 C5 H5A 119.6
C6 C5 H5A 119.6
C1 C6 C5 117.9(2)
C1 C6 C7 122.5(2)
C5 C6 C7 119.6(2)
N4 C7 C6 116.11(19)
N4 C7 C8 122.3(2)
C6 C7 C8 121.6(2)
N1 C8 C7 110.93(19)
N1 C8 H8A 109.5
C7 C8 H8A 109.5
N1 C8 H8B 109.5
C7 C8 H8B 109.5
H8A C8 H8B 108.0
N3 C9 N1 110.9(3)
N3 C9 H9 124.6
N1 C9 H9 124.6
N2 C10 N3 114.9(3)
N2 C10 H10 122.5
N3 C10 H10 122.5
O2 C11 N5 127.4(2)
O2 C11 O1 114.8(2)
N5 C11 O1 117.73(19)
N5 C12 H12A 109.5
N5 C12 H12B 109.5
H12A C12 H12B 109.5
N5 C12 H12C 109.5
H12A C12 H12C 109.5
H12B C12 H12C 109.5

loop_
_geom_bond_atom_site_label_1
_geom_bond_atom_site_label_2
_geom_bond_distance
Cl1 C3 1.727(2)
Cl2 C4 1.719(2)
O1 C11 1.388(3)
O1 N4 1.424(2)
O2 C11 1.213(3)
N1 C9 1.320(3)
N1 N2 1.352(3)
N1 C8 1.460(3)
N2 C10 1.309(3)
N3 C9 1.312(4)
N3 C10 1.345(4)
N4 C7 1.285(3)
N5 C11 1.318(3)
N5 C12 1.448(3)
N5 H5 0.8600
C1 C2 1.384(3)
C1 C6 1.385(3)
C1 H1 0.9300
C2 C3 1.373(3)
C2 H2 0.9300
C3 C4 1.390(3)
C4 C5 1.382(3)
C5 C6 1.391(3)
C5 H5A 0.9300
C6 C7 1.481(3)
C7 C8 1.514(3)
C8 H8A 0.9700
C8 H8B 0.9700
C9 H9 0.9300
C10 H10 0.9300
C12 H12A 0.9600
C12 H12B 0.9600
C12 H12C 0.9600

loop_
_geom_hbond_atom_site_label_D
_geom_hbond_atom_site_label_H
_geom_hbond_atom_site_label_A
_geom_hbond_site_symmetry_A
_geom_hbond_distance_DH
_geom_hbond_distance_HA
_geom_hbond_distance_DA
_geom_hbond_angle_DHA
N5 H5 N3 1_545 0.86 2.33 3.035(3) 139.0
C9 H9 O2 2_666 0.93 2.28 3.191(3) 167.3

loop_
_geom_torsion_atom_site_label_1
_geom_torsion_atom_site_label_2
_geom_torsion_atom_site_label_3
_geom_torsion_atom_site_label_4
_geom_torsion
C9 N1 N2 C10 -0.4(3)
C8 N1 N2 C10 -177.9(2)
C11 O1 N4 C7 179.96(19)
C6 C1 C2 C3 0.5(4)
C1 C2 C3 C4 0.7(4)
C1 C2 C3 Cl1 -179.79(19)
C2 C3 C4 C5 -1.1(4)
Cl1 C3 C4 C5 179.40(18)
C2 C3 C4 Cl2 179.50(19)
Cl1 C3 C4 Cl2 0.0(3)
C3 C4 C5 C6 0.3(4)
Cl2 C4 C5 C6 179.70(19)
C2 C1 C6 C5 -1.3(4)
C2 C1 C6 C7 178.5(2)
C4 C5 C6 C1 0.9(3)
C4 C5 C6 C7 -178.9(2)
O1 N4 C7 C6 -177.40(17)
O1 N4 C7 C8 2.9(3)
C1 C6 C7 N4 -177.0(2)
C5 C6 C7 N4 2.8(3)
C1 C6 C7 C8 2.7(3)
C5 C6 C7 C8 -177.5(2)
C9 N1 C8 C7 141.5(3)
N2 N1 C8 C7 -41.6(3)
N4 C7 C8 N1 -74.3(3)
C6 C7 C8 N1 106.1(2)
C10 N3 C9 N1 0.2(3)
N2 N1 C9 N3 0.1(3)
C8 N1 C9 N3 177.3(2)
N1 N2 C10 N3 0.6(3)
C9 N3 C10 N2 -0.6(4)
C12 N5 C11 O2 1.3(4)
C12 N5 C11 O1 -179.1(2)
N4 O1 C11 O2 -173.63(18)
N4 O1 C11 N5 6.7(3)

loop_
_cod_related_entry_id
_cod_related_entry_database
_cod_related_entry_code
1 ChemSpider 21184518
